data_7045847
loop_
_publ_author_name
'Lynes, Amy D.'
'Hawes, Chris S.'
'Byrne, Kevin'
'Schmitt, Wolfgang'
'Gunnlaugsson, Thorfinnur'

_publ_section_title
;
 Coordination chemistry of flexible benzene-1,3,5-tricarboxamide derived
 carboxylates; notable structural resilience and vaguely familiar packing
 motifs.
;
_journal_issue 15
_journal_name_full 'Dalton transactions (Cambridge, England : 2003)'
_journal_page_first 5259
_journal_page_last 5268
_journal_paper_doi 10.1039/C8DT00439K
_journal_volume 47
_journal_year 2018
_chemical_formula_moiety 'C72 H60 Cd3 N8 O19.85, 2(H2 O), 0.5(O), 2.35(C3 H7 N O)'
_chemical_formula_sum 'C79.05 H81.45 Cd3 N10.35 O24.7'
_chemical_formula_weight 1908.89
_space_group_crystal_system triclinic
_space_group_IT_number 2
_space_group_name_Hall '-P 1'
_space_group_name_H-M_alt 'P -1'
_symmetry_space_group_name_Hall '-P 1'
_symmetry_space_group_name_H-M 'P -1'
_atom_sites_solution_hydrogens mixed
_atom_sites_solution_primary direct
_audit_creation_date 2017-12-12
_audit_creation_method
;
Olex2 1.2
(compiled 2017.08.10 svn.r3458 for OlexSys, GUI svn.r5381)
;
_audit_update_record
;
2017-12-21 deposited with the CCDC.
2018-03-12 downloaded from the CCDC.
;
_cell_angle_alpha 101.9120(10)
_cell_angle_beta 101.2140(10)
_cell_angle_gamma 98.7420(10)
_cell_formula_units_Z 2
_cell_length_a 9.3062(3)
_cell_length_b 20.1158(6)
_cell_length_c 22.2589(7)
_cell_measurement_reflns_used 9916
_cell_measurement_temperature 100(2)
_cell_measurement_theta_max 25.90
_cell_measurement_theta_min 2.26
_cell_volume 3918.4(2)
_computing_cell_refinement 'SAINT v8.34A (Bruker, 2013)'
_computing_data_reduction 'SAINT v8.34A (Bruker, 2013)'
_computing_molecular_graphics 'Olex2 (Dolomanov et al., 2009)'
_computing_publication_material 'Olex2 (Dolomanov et al., 2009)'
_computing_structure_refinement 'ShelXL (Sheldrick, 2015)'
_computing_structure_solution 'XT (Sheldrick, 2015)'
_diffrn_ambient_temperature 100.01
_diffrn_measured_fraction_theta_full 1.000
_diffrn_measured_fraction_theta_max 0.998
_diffrn_measurement_device_type 'Bruker APEX-II CCD'
_diffrn_measurement_method '\f and \w scans'
_diffrn_radiation_monochromator graphite
_diffrn_radiation_type MoK\a
_diffrn_radiation_wavelength 0.71073
_diffrn_reflns_av_R_equivalents 0.0719
_diffrn_reflns_av_unetI/netI 0.0683
_diffrn_reflns_Laue_measured_fraction_full 1.000
_diffrn_reflns_Laue_measured_fraction_max 0.998
_diffrn_reflns_limit_h_max 11
_diffrn_reflns_limit_h_min -11
_diffrn_reflns_limit_k_max 24
_diffrn_reflns_limit_k_min -24
_diffrn_reflns_limit_l_max 27
_diffrn_reflns_limit_l_min -27
_diffrn_reflns_number 68542
_diffrn_reflns_point_group_measured_fraction_full 1.000
_diffrn_reflns_point_group_measured_fraction_max 0.998
_diffrn_reflns_theta_full 26.000
_diffrn_reflns_theta_max 26.058
_diffrn_reflns_theta_min 1.592
_diffrn_standards_number 0
_exptl_absorpt_coefficient_mu 0.894
_exptl_absorpt_correction_T_max 0.4293
_exptl_absorpt_correction_T_min 0.3740
_exptl_absorpt_correction_type multi-scan
_exptl_absorpt_process_details
'SADABS-2008/1 (Bruker,2008) was used for absorption correction. wR2(int) was 0.0551 before and 0.0452 after correction. The Ratio of minimum to maximum transmission is 0.8712. The \l/2 correction factor is 0.0015.'
_exptl_crystal_colour colourless
_exptl_crystal_colour_primary colourless
_exptl_crystal_density_diffrn 1.618
_exptl_crystal_description plate
_exptl_crystal_F_000 1940
_exptl_crystal_size_max 0.25
_exptl_crystal_size_mid 0.09
_exptl_crystal_size_min 0.02
_refine_diff_density_max 1.239
_refine_diff_density_min -0.874
_refine_diff_density_rms 0.114
_refine_ls_extinction_method none
_refine_ls_goodness_of_fit_ref 1.014
_refine_ls_hydrogen_treatment constr
_refine_ls_matrix_type full
_refine_ls_number_parameters 1126
_refine_ls_number_reflns 15470
_refine_ls_number_restraints 45
_refine_ls_restrained_S_all 8.294
_refine_ls_R_factor_all 0.0884
_refine_ls_R_factor_gt 0.0504
_refine_ls_shift/su_max 0.003
_refine_ls_shift/su_mean 0.000
_refine_ls_structure_factor_coef Fsqd
_refine_ls_weighting_details 'w=1/[\s^2^(Fo^2^)+(0.0611P)^2^+8.4869P] where P=(Fo^2^+2Fc^2^)/3'
_refine_ls_weighting_scheme calc
_refine_ls_wR_factor_gt 0.1162
_refine_ls_wR_factor_ref 0.1317
_reflns_Friedel_coverage 0.000
_reflns_number_gt 10666
_reflns_number_total 15470
_reflns_threshold_expression 'I > 2\s(I)'
_cod_data_source_file c8dt00439k2.cif
_cod_data_source_block 1
_cod_depositor_comments 'Adding full bibliography for 7045845--7045847.cif.'
_cod_original_formula_sum 'C79.05 H81.45 Cd3 N10.35 O24.70'
_cod_database_code 7045847
_shelx_shelxl_version_number 2014/7
_shelx_space_group_comment
;
The symmetry employed for this shelxl refinement is uniquely defined
by the following loop, which should always be used as a source of
symmetry information in preference to the above space-group names.
They are only intended as comments.
;
_shelx_estimated_absorpt_t_max 0.982
_shelx_estimated_absorpt_t_min 0.807
_olex2_refinement_description
;
1. Fixed Uiso
 At 1.2 times of:
  All C(H) groups, All C(H,H) groups, All N(H) groups
 At 1.5 times of:
  All C(H,H,H) groups, All O(H,H) groups
2. Restrained distances
 Cd3A_$2-O8A
 2.2 with sigma of 0.01
 O8A-C33 = O8-C33
 1.3 with sigma of 0.01
 O17-C66
 1.25 with sigma of 0.01
 C66-C65
 1.5 with sigma of 0.01
 O18-C66
 1.3 with sigma of 0.01
 O18A-Cd2A_$2
 2.2 with sigma of 0.01
 O18A-C66
 1.255 with sigma of 0.01
 C77-C76
 2.45 with sigma of 0.02
 H24B-O23
 1.879 with sigma of 0.01
 C78-C77
 2.45 with sigma of 0.01
 C78-C76
 2.45 with sigma of 0.01
 O10A-C34 \\sim O10-C34 \\sim O11-C34 \\sim O11A-C34
 with sigma of 0.02
 Cd2A-O10A \\sim Cd2-O10
 with sigma of 0.02
 Cd1_$3-O8A \\sim Cd1_$3-O8
 with sigma of 0.01
 N10-C77 \\sim N10-C78
 with sigma of 0.1
3. Uiso/Uaniso restraints and constraints
Uanis(O18) \\sim Ueq: with sigma of 0.01 and sigma for terminal atoms of 0.01
Uanis(O17) \\sim Ueq: with sigma of 0.005 and sigma for terminal atoms of 0.005
Uanis(O18) \\sim Ueq, Uanis(O18A) \\sim Ueq, Uanis(C66) \\sim Ueq: with sigma
of 0.01 and sigma for terminal atoms of 0.01
Uanis(O10) = Uanis(O10A)
Uanis(O8A) = Uanis(O8)
Uanis(O18) = Uanis(O18A)
Uanis(C77) = Uanis(C78)
4. Others
 Fixed Sof: Cd2(0.85) Cd2A(0.15) Cd3(0.85) Cd3A(0.15) O8(0.85) O10(0.85)
 O10A(0.15) O11(0.85) O11A(0.15) O17(0.85) O18(0.85) O25(0.5) O20(0.85)
 N8(0.85) C70(0.85) H70(0.85) C71(0.85) H71A(0.85) H71B(0.85) H71C(0.85)
 C72(0.85) H72A(0.85) H72B(0.85) H72C(0.85) O22(0.5) N10(0.5) C76(0.5) H76(0.5)
 C77(0.5) H77A(0.5) H77B(0.5) H77C(0.5) C78(0.5) H78A(0.5) H78B(0.5) H78C(0.5)
 O8A(0.15) O18A(0.15)
5.a Free rotating group:
 O23(H23C,H23D), O24(H24A,H24B)
5.b Secondary CH2 refined with riding coordinates:
 C2(H2A,H2B), C23(H23A,H23B), C35(H35A,H35B), C56(H56A,H56B), C65(H65A,H65B)
5.c Me refined with riding coordinates:
 C68(H68A,H68B,H68C), C69(H69A,H69B,H69C), C80(H80A,H80B,H80C), C81(H81A,H81B,
 H81C), C71(H71A,H71B,H71C), C72(H72A,H72B,H72C), C74(H74A,H74B,H74C), C75(H75A,
 H75B,H75C), C77(H77A,H77B,H77C), C78(H78A,H78B,H78C)
5.d Aromatic/amide H refined with riding coordinates:
 N1(H1), N2(H2), N3(H3), N4(H4), N5(H5), N6(H6), C4(H4A), C5(H5A), C7(H7),
 C8(H8), C11(H11), C13(H13), C15(H15), C18(H18), C19(H19), C21(H21), C22(H22),
 C27(H27), C28(H28), C30(H30), C31(H31), C37(H37), C38(H38), C40(H40), C41(H41),
  C44(H44), C46(H46), C48(H48), C51(H51), C52(H52), C54(H54), C55(H55),
 C60(H60), C61(H61), C63(H63), C64(H64), C67(H67), C79(H79), C70(H70), C73(H73),
  C76(H76)
;
_olex2_submission_special_instructions 'No special instructions were received'

loop_
_space_group_symop_operation_xyz
'x, y, z'
'-x, -y, -z'

loop_
_atom_site_label
_atom_site_type_symbol
_atom_site_fract_x
_atom_site_fract_y
_atom_site_fract_z
_atom_site_U_iso_or_equiv
_atom_site_adp_type
_atom_site_occupancy
_atom_site_site_symmetry_order
_atom_site_calc_flag
_atom_site_refinement_flags_posn
_atom_site_refinement_flags_adp
_atom_site_refinement_flags_occupancy
_atom_site_disorder_assembly
_atom_site_disorder_group
Cd1 Cd 0.70181(4) 0.85985(2) 1.23478(2) 0.02345(11) Uani 1 1 d D . . . .
Cd2 Cd -0.36288(6) 0.19993(3) 0.71890(3) 0.01645(12) Uani 0.85 1 d D . P A 1
Cd2A Cd -0.3344(4) 0.20561(19) 0.7527(2) 0.0395(9) Uani 0.15 1 d D . P A 2
Cd3 Cd 0.00313(5) 0.21380(2) 0.83177(2) 0.02118(12) Uani 0.85 1 d . . P A 1
Cd3A Cd 0.8718(4) 0.75603(15) 1.16310(17) 0.0436(8) Uani 0.15 1 d D . P B 2
O1 O -0.6786(5) 0.2526(2) 0.7811(2) 0.0524(13) Uani 1 1 d . . . . .
O2 O -0.4775(4) 0.28686(18) 0.7480(2) 0.0385(10) Uani 1 1 d . . . . .
O3 O -0.1912(4) 0.5587(2) 0.63704(18) 0.0393(10) Uani 1 1 d . . . . .
O4 O 0.2979(4) 0.7943(2) 0.6095(2) 0.0440(11) Uani 1 1 d . . . . .
O5 O 0.2163(4) 0.8736(2) 0.31225(18) 0.0334(9) Uani 1 1 d . . . . .
O6 O -0.0285(4) 0.85183(18) 0.26212(16) 0.0283(8) Uani 1 1 d . . . . .
O7 O 0.3852(4) 0.69600(16) 0.85215(15) 0.0213(8) Uani 1 1 d . . . . .
O8 O 0.7986(5) 0.8380(2) 1.14135(18) 0.0274(13) Uani 0.85 1 d D . P B 1
O9 O 0.7563(4) 0.94131(18) 1.17647(16) 0.0261(8) Uani 1 1 d . . . . .
O10 O -0.1552(5) 0.2687(2) 0.7798(2) 0.0284(11) Uani 0.85 1 d D . P A 1
O10A O -0.148(3) 0.2897(13) 0.8055(10) 0.0284(11) Uani 0.15 1 d D . P A 2
O11 O 0.0704(5) 0.3304(3) 0.8151(3) 0.0343(12) Uani 0.85 1 d D . P A 1
O11A O 0.064(2) 0.3094(15) 0.7698(17) 0.042(7) Uani 0.15 1 d D . P A 2
O12 O 0.3524(4) 0.58196(18) 0.63430(16) 0.0296(9) Uani 1 1 d . . . . .
O13 O 0.8513(4) 0.8330(2) 0.64241(17) 0.0306(9) Uani 1 1 d . . . . .
O14 O 0.6038(4) 0.86183(18) 0.32768(16) 0.0286(9) Uani 1 1 d . . . . .
O15 O 0.7200(4) 0.96006(19) 0.31768(16) 0.0275(8) Uani 1 1 d . . . . .
O16 O 0.9014(4) 0.68994(17) 0.86123(15) 0.0213(8) Uani 1 1 d . . . . .
O17 O 1.2019(4) 0.8564(2) 1.15595(18) 0.0239(9) Uani 0.85 1 d D U P C .
O18 O 1.4294(5) 0.8518(2) 1.20567(17) 0.0251(10) Uani 0.85 1 d D U P C 1
O19 O 0.0326(6) 0.2677(3) 0.9336(2) 0.0608(14) Uani 1 1 d . . . . .
O26 O -0.3553(4) 0.2428(2) 0.63353(18) 0.0337(9) Uani 1 1 d . . . . .
N1 N -0.1630(4) 0.5744(2) 0.74333(19) 0.0206(9) Uani 1 1 d . . . . .
H1 H -0.1076 0.6002 0.7798 0.025 Uiso 1 1 calc R . . . .
N2 N 0.0582(5) 0.7541(3) 0.5581(2) 0.0397(13) Uani 1 1 d . . . . .
H2 H -0.0226 0.7233 0.5550 0.048 Uiso 1 1 calc R . . . .
N3 N 0.4131(5) 0.8113(2) 0.85440(18) 0.0193(9) Uani 1 1 d . . . . .
H3 H 0.3809 0.8416 0.8344 0.023 Uiso 1 1 calc R . . . .
N4 N 0.3626(4) 0.5872(2) 0.73826(19) 0.0191(9) Uani 1 1 d . . . . .
H4 H 0.4137 0.6103 0.7764 0.023 Uiso 1 1 calc R . . . .
N5 N 0.6025(4) 0.8208(2) 0.60019(18) 0.0178(9) Uani 1 1 d . . . . .
H5 H 0.5128 0.8036 0.6038 0.021 Uiso 1 1 calc R . . . .
N6 N 0.9574(4) 0.8075(2) 0.87356(18) 0.0193(9) Uani 1 1 d . . . . .
H6 H 0.9337 0.8413 0.8565 0.023 Uiso 1 1 calc R . . . .
N7 N -0.0643(8) 0.3581(4) 0.9819(3) 0.073(2) Uani 1 1 d . . . . .
N11 N -0.4817(6) 0.2939(3) 0.5641(2) 0.0398(12) Uani 1 1 d . . . . .
C1 C -0.5889(6) 0.2969(3) 0.7671(3) 0.0305(13) Uani 1 1 d . . . . .
C2 C -0.6254(7) 0.3690(3) 0.7729(4) 0.052(2) Uani 1 1 d . . . . .
H2A H -0.7187 0.3657 0.7412 0.063 Uiso 1 1 calc R . . . .
H2B H -0.6446 0.3851 0.8152 0.063 Uiso 1 1 calc R . . . .
C3 C -0.5045(6) 0.4227(3) 0.7638(3) 0.0363(15) Uani 1 1 d . . . . .
C4 C -0.4913(6) 0.4291(3) 0.7047(3) 0.0371(15) Uani 1 1 d . . . . .
H4A H -0.5609 0.3989 0.6690 0.044 Uiso 1 1 calc R . . . .
C5 C -0.3808(6) 0.4775(3) 0.6949(3) 0.0303(13) Uani 1 1 d . . . . .
H5A H -0.3748 0.4799 0.6533 0.036 Uiso 1 1 calc R . . . .
C6 C -0.2788(6) 0.5225(2) 0.7470(3) 0.0239(11) Uani 1 1 d . . . . .
C7 C -0.2909(6) 0.5174(3) 0.8069(3) 0.0293(13) Uani 1 1 d . . . . .
H7 H -0.2221 0.5479 0.8427 0.035 Uiso 1 1 calc R . . . .
C8 C -0.4036(7) 0.4675(3) 0.8154(3) 0.0377(15) Uani 1 1 d . . . . .
H8 H -0.4104 0.4646 0.8568 0.045 Uiso 1 1 calc R . . . .
C9 C -0.1255(6) 0.5901(3) 0.6915(2) 0.0243(11) Uani 1 1 d . . . . .
C10 C 0.0053(5) 0.6493(2) 0.7037(2) 0.0212(11) Uani 1 1 d . . . . .
C11 C 0.0235(6) 0.6790(3) 0.6537(2) 0.0235(11) Uani 1 1 d . . . . .
H11 H -0.0479 0.6629 0.6144 0.028 Uiso 1 1 calc R . . . .
C12 C 0.1449(6) 0.7319(3) 0.6607(2) 0.0210(11) Uani 1 1 d . . . . .
C13 C 0.2480(5) 0.7559(3) 0.7182(2) 0.0195(10) Uani 1 1 d . . . . .
H13 H 0.3303 0.7925 0.7233 0.023 Uiso 1 1 calc R . . . .
C14 C 0.2318(5) 0.7269(2) 0.7686(2) 0.0190(10) Uani 1 1 d . . . . .
C15 C 0.1106(5) 0.6731(2) 0.7610(2) 0.0178(10) Uani 1 1 d . . . . .
H15 H 0.0999 0.6526 0.7951 0.021 Uiso 1 1 calc R . . . .
C16 C 0.1735(6) 0.7630(3) 0.6073(2) 0.0230(11) Uani 1 1 d . . . . .
C17 C 0.0589(6) 0.7918(3) 0.5103(3) 0.0306(13) Uani 1 1 d . . . . .
C18 C 0.0065(6) 0.7587(3) 0.4474(3) 0.0349(14) Uani 1 1 d . . . . .
H18 H -0.0257 0.7097 0.4350 0.042 Uiso 1 1 calc R . . . .
C19 C 0.0007(6) 0.7973(3) 0.4018(3) 0.0330(13) Uani 1 1 d . . . . .
H19 H -0.0381 0.7743 0.3586 0.040 Uiso 1 1 calc R . . . .
C20 C 0.0507(5) 0.8684(3) 0.4188(2) 0.0254(12) Uani 1 1 d . . . . .
C21 C 0.1023(6) 0.9000(3) 0.4821(2) 0.0291(13) Uani 1 1 d . . . . .
H21 H 0.1357 0.9489 0.4947 0.035 Uiso 1 1 calc R . . . .
C22 C 0.1069(6) 0.8628(3) 0.5277(3) 0.0319(13) Uani 1 1 d . . . . .
H22 H 0.1430 0.8861 0.5710 0.038 Uiso 1 1 calc R . . . .
C23 C 0.0473(7) 0.9129(3) 0.3709(2) 0.0316(13) Uani 1 1 d . . . . .
H23A H -0.0529 0.9246 0.3612 0.038 Uiso 1 1 calc R . . . .
H23B H 0.1213 0.9569 0.3897 0.038 Uiso 1 1 calc R . . . .
C24 C 0.0817(6) 0.8768(3) 0.3106(2) 0.0260(12) Uani 1 1 d . . . . .
C25 C 0.3499(5) 0.7434(2) 0.8288(2) 0.0192(11) Uani 1 1 d . . . . .
C26 C 0.5263(5) 0.8374(2) 0.9105(2) 0.0195(11) Uani 1 1 d . . . . .
C27 C 0.5358(6) 0.9052(3) 0.9440(2) 0.0260(12) Uani 1 1 d . . . . .
H27 H 0.4678 0.9321 0.9289 0.031 Uiso 1 1 calc R . . . .
C28 C 0.6448(6) 0.9333(3) 0.9994(2) 0.0256(12) Uani 1 1 d . . . . .
H28 H 0.6504 0.9796 1.0218 0.031 Uiso 1 1 calc R . . . .
C29 C 0.7454(6) 0.8959(3) 1.0229(2) 0.0221(11) Uani 1 1 d . . . . .
C30 C 0.7361(6) 0.8284(3) 0.9887(2) 0.0228(11) Uani 1 1 d . . . . .
H30 H 0.8047 0.8018 1.0038 0.027 Uiso 1 1 calc R . . . .
C31 C 0.6280(6) 0.7994(3) 0.9330(2) 0.0216(11) Uani 1 1 d . . . . .
H31 H 0.6237 0.7534 0.9102 0.026 Uiso 1 1 calc R . . . .
C32 C 0.8618(6) 0.9262(3) 1.0851(2) 0.0284(13) Uani 1 1 d . . . . .
C33 C 0.8026(6) 0.9009(2) 1.1373(2) 0.0246(12) Uani 1 1 d D . . . .
C34 C -0.0583(5) 0.3222(3) 0.7813(3) 0.0259(12) Uani 1 1 d D . . . .
C35 C -0.1117(6) 0.3734(3) 0.7464(3) 0.0288(12) Uani 1 1 d . . . . .
H35A H -0.1834 0.3952 0.7674 0.035 Uiso 1 1 calc R . . . .
H35B H -0.1664 0.3481 0.7030 0.035 Uiso 1 1 calc R . . . .
C36 C 0.0101(5) 0.4296(2) 0.7427(2) 0.0218(11) Uani 1 1 d . . . . .
C37 C 0.0430(6) 0.4354(3) 0.6856(3) 0.0312(13) Uani 1 1 d . . . . .
H37 H -0.0136 0.4029 0.6481 0.037 Uiso 1 1 calc R . . . .
C38 C 0.1557(6) 0.4871(2) 0.6812(2) 0.0228(11) Uani 1 1 d . . . . .
H38 H 0.1722 0.4910 0.6412 0.027 Uiso 1 1 calc R . . . .
C39 C 0.2436(5) 0.5327(2) 0.7362(2) 0.0189(10) Uani 1 1 d . . . . .
C40 C 0.2138(6) 0.5269(2) 0.7939(2) 0.0217(11) Uani 1 1 d . . . . .
H40 H 0.2735 0.5580 0.8317 0.026 Uiso 1 1 calc R . . . .
C41 C 0.0985(6) 0.4765(3) 0.7972(3) 0.0246(11) Uani 1 1 d . . . . .
H41 H 0.0793 0.4738 0.8372 0.030 Uiso 1 1 calc R . . . .
C42 C 0.4084(5) 0.6086(2) 0.6904(2) 0.0190(10) Uani 1 1 d . . . . .
C43 C 0.5387(5) 0.6697(2) 0.7108(2) 0.0172(10) Uani 1 1 d . . . . .
C44 C 0.5604(5) 0.7110(2) 0.6691(2) 0.0181(10) Uani 1 1 d . . . . .
H44 H 0.4901 0.7023 0.6299 0.022 Uiso 1 1 calc R . . . .
C45 C 0.6840(5) 0.7650(2) 0.6844(2) 0.0170(10) Uani 1 1 d . . . . .
C46 C 0.7880(5) 0.7769(2) 0.7418(2) 0.0169(10) Uani 1 1 d . . . . .
H46 H 0.8740 0.8129 0.7519 0.020 Uiso 1 1 calc R . . . .
C47 C 0.7668(5) 0.7367(2) 0.7841(2) 0.0175(10) Uani 1 1 d . . . . .
C48 C 0.6413(5) 0.6825(2) 0.7683(2) 0.0153(10) Uani 1 1 d . . . . .
H48 H 0.6264 0.6544 0.7969 0.018 Uiso 1 1 calc R . . . .
C49 C 0.7199(6) 0.8093(3) 0.6406(2) 0.0207(11) Uani 1 1 d . . . . .
C50 C 0.6088(5) 0.8578(2) 0.5526(2) 0.0185(10) Uani 1 1 d . . . . .
C51 C 0.4747(5) 0.8715(3) 0.5225(2) 0.0200(11) Uani 1 1 d . . . . .
H51 H 0.3853 0.8578 0.5352 0.024 Uiso 1 1 calc R . . . .
C52 C 0.4715(5) 0.9050(2) 0.4742(2) 0.0192(10) Uani 1 1 d . . . . .
H52 H 0.3787 0.9134 0.4538 0.023 Uiso 1 1 calc R . . . .
C53 C 0.5971(5) 0.9265(2) 0.4546(2) 0.0166(10) Uani 1 1 d . . . . .
C54 C 0.7294(6) 0.9114(3) 0.4836(2) 0.0256(12) Uani 1 1 d . . . . .
H54 H 0.8174 0.9244 0.4696 0.031 Uiso 1 1 calc R . . . .
C55 C 0.7379(6) 0.8779(3) 0.5326(2) 0.0258(12) Uani 1 1 d . . . . .
H55 H 0.8307 0.8689 0.5522 0.031 Uiso 1 1 calc R . . . .
C56 C 0.5922(6) 0.9641(3) 0.4017(2) 0.0195(10) Uani 1 1 d . . . . .
H56A H 0.4886 0.9702 0.3873 0.023 Uiso 1 1 calc R . . . .
H56B H 0.6567 1.0108 0.4187 0.023 Uiso 1 1 calc R . . . .
C57 C 0.6420(6) 0.9273(2) 0.3460(2) 0.0199(11) Uani 1 1 d . . . . .
C58 C 0.8824(5) 0.7427(2) 0.8436(2) 0.0174(10) Uani 1 1 d . . . . .
C59 C 1.0708(5) 0.8262(2) 0.9300(2) 0.0189(10) Uani 1 1 d . . . . .
C60 C 1.1678(6) 0.7829(3) 0.9458(2) 0.0238(11) Uani 1 1 d . . . . .
H60 H 1.1601 0.7392 0.9179 0.029 Uiso 1 1 calc R . . . .
C61 C 1.2760(6) 0.8037(3) 1.0023(2) 0.0271(12) Uani 1 1 d . . . . .
H61 H 1.3426 0.7742 1.0128 0.033 Uiso 1 1 calc R . . . .
C62 C 1.2873(6) 0.8679(3) 1.0439(2) 0.0258(12) Uani 1 1 d . . . . .
C63 C 1.1938(6) 0.9114(3) 1.0273(2) 0.0259(12) Uani 1 1 d . . . . .
H63 H 1.2024 0.9555 1.0548 0.031 Uiso 1 1 calc R . . . .
C64 C 1.0862(6) 0.8906(3) 0.9702(2) 0.0235(11) Uani 1 1 d . . . . .
H64 H 1.0229 0.9210 0.9588 0.028 Uiso 1 1 calc R . . . .
C65 C 1.4001(6) 0.8864(3) 1.1068(2) 0.0344(14) Uani 1 1 d D . . . .
H65A H 1.4880 0.8655 1.1014 0.041 Uiso 1 1 calc R . . . .
H65B H 1.4347 0.9373 1.1203 0.041 Uiso 1 1 calc R . . . .
C66 C 1.3381(6) 0.8618(3) 1.1583(2) 0.0308(13) Uani 1 1 d D U . . .
C67 C 0.0260(9) 0.3129(4) 0.9855(4) 0.062(2) Uani 1 1 d . . . . .
H67 H 0.0860 0.3129 1.0253 0.075 Uiso 1 1 calc R . . . .
C68 C -0.1612(12) 0.3660(6) 0.9228(4) 0.110(4) Uani 1 1 d . . . . .
H68A H -0.2162 0.4030 0.9335 0.165 Uiso 1 1 calc R . . . .
H68B H -0.0987 0.3780 0.8944 0.165 Uiso 1 1 calc R . . . .
H68C H -0.2322 0.3224 0.9020 0.165 Uiso 1 1 calc R . . . .
C69 C -0.0660(15) 0.4076(6) 1.0398(4) 0.113(4) Uani 1 1 d . . . . .
H69A H -0.1371 0.4373 1.0300 0.170 Uiso 1 1 calc R . . . .
H69B H -0.0963 0.3824 1.0700 0.170 Uiso 1 1 calc R . . . .
H69C H 0.0342 0.4363 1.0582 0.170 Uiso 1 1 calc R . . . .
C79 C -0.4746(7) 0.2564(3) 0.6062(3) 0.0359(14) Uani 1 1 d . . . . .
H79 H -0.5648 0.2387 0.6165 0.043 Uiso 1 1 calc R . . . .
C80 C -0.6240(8) 0.3102(4) 0.5354(3) 0.0574(19) Uani 1 1 d . . . . .
H80A H -0.6073 0.3383 0.5054 0.086 Uiso 1 1 calc R . . . .
H80B H -0.6954 0.2670 0.5132 0.086 Uiso 1 1 calc R . . . .
H80C H -0.6641 0.3360 0.5685 0.086 Uiso 1 1 calc R . . . .
C81 C -0.3493(8) 0.3240(4) 0.5460(3) 0.0539(19) Uani 1 1 d . . . . .
H81A H -0.3780 0.3498 0.5143 0.081 Uiso 1 1 calc R . . . .
H81B H -0.2793 0.3555 0.5833 0.081 Uiso 1 1 calc R . . . .
H81C H -0.3011 0.2870 0.5283 0.081 Uiso 1 1 calc R . . . .
O23 O 0.1496(5) 0.9061(2) 0.6903(2) 0.0398(10) Uani 1 1 d D . . . .
H23C H 0.1856 0.9470 0.6864 0.060 Uiso 1 1 d G . . . .
H23D H 0.0534 0.8959 0.6747 0.060 Uiso 1 1 d G . . . .
O25 O 0.5284(10) 0.5667(4) 0.5420(5) 0.052(3) Uani 0.5 1 d . . P D -1
O20 O 0.7207(10) 0.5184(4) 0.9935(5) 0.106(3) Uani 0.85 1 d . . P E 1
N8 N 0.6191(8) 0.6142(4) 1.0171(3) 0.0582(19) Uani 0.85 1 d . . P E 1
C70 C 0.7042(12) 0.5688(6) 1.0317(6) 0.080(3) Uani 0.85 1 d . . P E 1
H70 H 0.7550 0.5761 1.0746 0.096 Uiso 0.85 1 calc R . P E 1
C71 C 0.5263(13) 0.6042(6) 0.9539(5) 0.092(4) Uani 0.85 1 d . . P E 1
H71A H 0.4733 0.6426 0.9528 0.138 Uiso 0.85 1 calc R . P E 1
H71B H 0.5895 0.6028 0.9234 0.138 Uiso 0.85 1 calc R . P E 1
H71C H 0.4535 0.5604 0.9430 0.138 Uiso 0.85 1 calc R . P E 1
C72 C 0.6138(14) 0.6720(5) 1.0656(5) 0.082(3) Uani 0.85 1 d . . P E 1
H72A H 0.5477 0.7001 1.0478 0.123 Uiso 0.85 1 calc R . P E 1
H72B H 0.5755 0.6552 1.0989 0.123 Uiso 0.85 1 calc R . P E 1
H72C H 0.7146 0.7002 1.0835 0.123 Uiso 0.85 1 calc R . P E 1
O24 O 0.2826(6) 0.9179(2) 0.8128(2) 0.0483(12) Uani 1 1 d . . . . .
H24A H 0.2835 0.9616 0.8273 0.072 Uiso 1 1 d G . . . .
H24B H 0.2308 0.9043 0.7740 0.072 Uiso 1 1 d DG . . . .
O21 O 0.8394(5) 0.9240(2) 0.85061(19) 0.0411(11) Uani 1 1 d . . . . .
N9 N 0.7194(5) 0.9567(2) 0.7669(2) 0.0258(10) Uani 1 1 d . . . . .
C73 C 0.7234(7) 0.9292(3) 0.8160(3) 0.0336(13) Uani 1 1 d . . . . .
H73 H 0.6310 0.9125 0.8252 0.040 Uiso 1 1 calc R . . . .
C74 C 0.8543(8) 0.9856(4) 0.7521(3) 0.0538(19) Uani 1 1 d . . . . .
H74A H 0.8300 1.0034 0.7144 0.081 Uiso 1 1 calc R . . . .
H74B H 0.9125 1.0235 0.7877 0.081 Uiso 1 1 calc R . . . .
H74C H 0.9131 0.9496 0.7441 0.081 Uiso 1 1 calc R . . . .
C75 C 0.5783(8) 0.9664(4) 0.7311(3) 0.055(2) Uani 1 1 d . . . . .
H75A H 0.5967 0.9873 0.6966 0.082 Uiso 1 1 calc R . . . .
H75B H 0.5098 0.9214 0.7137 0.082 Uiso 1 1 calc R . . . .
H75C H 0.5335 0.9970 0.7591 0.082 Uiso 1 1 calc R . . . .
O22 O 0.1263(11) 0.3824(4) 0.5024(4) 0.048(2) Uani 0.5 1 d . . P F .
N10 N 0.0539(12) 0.4850(5) 0.5061(5) 0.042(3) Uani 0.5 1 d D . P F -1
C76 C 0.1494(15) 0.4417(7) 0.5035(6) 0.045(3) Uani 0.5 1 d D . P . .
H76 H 0.2481 0.4613 0.5024 0.054 Uiso 0.5 1 calc R . P F .
C77 C 0.090(4) 0.556(2) 0.502(5) 0.069(9) Uani 0.5 1 d D . P F -1
H77A H 0.0030 0.5776 0.5047 0.104 Uiso 0.5 1 calc R . P F -1
H77B H 0.1749 0.5814 0.5363 0.104 Uiso 0.5 1 calc R . P F -1
H77C H 0.1151 0.5569 0.4612 0.104 Uiso 0.5 1 calc R . P F -1
C78 C -0.104(4) 0.460(2) 0.507(5) 0.069(9) Uani 0.5 1 d D . P F -1
H78A H -0.1569 0.4983 0.5085 0.104 Uiso 0.5 1 calc R . P F -1
H78B H -0.1515 0.4236 0.4679 0.104 Uiso 0.5 1 calc R . P F -1
H78C H -0.1071 0.4406 0.5434 0.104 Uiso 0.5 1 calc R . P F -1
O8A O 0.8076(17) 0.8336(5) 1.1236(15) 0.0274(13) Uani 0.15 1 d D . P B 2
O18A O 1.4514(15) 0.8440(15) 1.1861(11) 0.0251(10) Uani 0.15 1 d D U P C 2

loop_
_atom_site_aniso_label
_atom_site_aniso_U_11
_atom_site_aniso_U_22
_atom_site_aniso_U_33
_atom_site_aniso_U_23
_atom_site_aniso_U_13
_atom_site_aniso_U_12
Cd1 0.0353(2) 0.01693(19) 0.0181(2) 0.00509(15) 0.00991(16) -0.00091(16)
Cd2 0.0202(3) 0.0127(2) 0.0168(3) 0.0045(2) 0.0045(2) 0.00274(18)
Cd2A 0.032(2) 0.0228(18) 0.068(3) 0.025(2) 0.009(2) 0.0030(14)
Cd3 0.0265(3) 0.0167(2) 0.0197(2) 0.00458(17) 0.00236(18) 0.00598(18)
Cd3A 0.051(2) 0.0261(15) 0.074(2) 0.0266(15) 0.0429(18) 0.0147(14)
O1 0.054(3) 0.019(2) 0.102(4) 0.016(2) 0.057(3) 0.011(2)
O2 0.036(2) 0.0155(19) 0.071(3) 0.0108(19) 0.027(2) 0.0080(17)
O3 0.038(2) 0.042(2) 0.029(2) 0.0032(19) 0.0077(19) -0.0110(19)
O4 0.020(2) 0.075(3) 0.053(3) 0.048(2) 0.0127(19) 0.010(2)
O5 0.039(2) 0.034(2) 0.031(2) 0.0085(18) 0.0103(18) 0.0164(18)
O6 0.039(2) 0.0231(19) 0.024(2) 0.0071(16) 0.0091(17) 0.0053(17)
O7 0.031(2) 0.0135(17) 0.0200(18) 0.0059(14) 0.0047(15) 0.0048(15)
O8 0.054(3) 0.019(2) 0.011(3) 0.0048(16) 0.014(2) 0.0025(18)
O9 0.039(2) 0.0222(19) 0.0192(18) 0.0066(15) 0.0103(16) 0.0043(16)
O10 0.035(2) 0.016(3) 0.028(3) 0.0063(19) -0.001(2) -0.002(2)
O10A 0.035(2) 0.016(3) 0.028(3) 0.0063(19) -0.001(2) -0.002(2)
O11 0.021(3) 0.034(3) 0.050(3) 0.025(3) 0.002(2) 0.004(2)
O11A 0.013(13) 0.038(18) 0.07(2) 0.019(17) 0.003(15) 0.005(12)
O12 0.037(2) 0.026(2) 0.0194(19) 0.0053(16) -0.0002(16) -0.0068(16)
O13 0.0196(19) 0.044(2) 0.031(2) 0.0244(18) 0.0024(16) 0.0000(17)
O14 0.036(2) 0.0221(19) 0.0248(19) 0.0036(16) 0.0077(17) -0.0012(16)
O15 0.031(2) 0.032(2) 0.0234(19) 0.0117(16) 0.0108(16) 0.0032(16)
O16 0.0248(19) 0.0197(18) 0.0203(18) 0.0098(15) 0.0016(15) 0.0052(15)
O17 0.029(2) 0.028(2) 0.0156(19) 0.0093(16) 0.0061(17) 0.0005(17)
O18 0.039(2) 0.029(2) 0.008(2) 0.008(2) 0.0062(18) 0.0061(18)
O19 0.072(4) 0.074(4) 0.037(3) 0.007(3) 0.011(2) 0.028(3)
O26 0.033(2) 0.033(2) 0.036(2) 0.0112(18) 0.0073(19) 0.0065(18)
N1 0.020(2) 0.016(2) 0.025(2) 0.0073(18) 0.0050(18) 0.0015(17)
N2 0.027(3) 0.061(3) 0.029(3) 0.029(2) -0.001(2) -0.012(2)
N3 0.028(2) 0.014(2) 0.016(2) 0.0057(17) 0.0048(18) 0.0028(17)
N4 0.019(2) 0.014(2) 0.020(2) 0.0021(17) -0.0004(17) -0.0009(16)
N5 0.016(2) 0.022(2) 0.017(2) 0.0111(17) 0.0043(17) 0.0017(17)
N6 0.022(2) 0.018(2) 0.016(2) 0.0081(17) -0.0018(17) 0.0001(17)
N7 0.093(5) 0.079(5) 0.055(4) 0.015(4) 0.024(4) 0.037(4)
N11 0.045(3) 0.035(3) 0.042(3) 0.011(2) 0.015(3) 0.009(2)
C1 0.037(3) 0.017(3) 0.040(3) 0.006(2) 0.020(3) 0.000(2)
C2 0.043(4) 0.018(3) 0.106(6) 0.014(3) 0.044(4) 0.007(3)
C3 0.030(3) 0.010(3) 0.079(5) 0.011(3) 0.032(3) 0.011(2)
C4 0.025(3) 0.015(3) 0.071(5) 0.001(3) 0.018(3) 0.006(2)
C5 0.024(3) 0.018(3) 0.046(3) 0.003(2) 0.008(3) 0.004(2)
C6 0.023(3) 0.014(2) 0.040(3) 0.009(2) 0.015(2) 0.007(2)
C7 0.031(3) 0.019(3) 0.045(3) 0.014(2) 0.018(3) 0.009(2)
C8 0.046(4) 0.021(3) 0.061(4) 0.019(3) 0.035(3) 0.012(3)
C9 0.027(3) 0.019(3) 0.027(3) 0.006(2) 0.007(2) 0.005(2)
C10 0.023(3) 0.018(3) 0.024(3) 0.007(2) 0.007(2) 0.005(2)
C11 0.021(3) 0.027(3) 0.023(3) 0.008(2) 0.004(2) 0.005(2)
C12 0.023(3) 0.022(3) 0.023(3) 0.011(2) 0.008(2) 0.008(2)
C13 0.015(2) 0.021(3) 0.023(3) 0.006(2) 0.007(2) 0.003(2)
C14 0.021(3) 0.017(2) 0.020(3) 0.001(2) 0.008(2) 0.007(2)
C15 0.022(3) 0.014(2) 0.020(3) 0.005(2) 0.010(2) 0.006(2)
C16 0.023(3) 0.027(3) 0.023(3) 0.009(2) 0.009(2) 0.008(2)
C17 0.018(3) 0.049(4) 0.027(3) 0.019(3) 0.002(2) 0.004(2)
C18 0.032(3) 0.045(4) 0.030(3) 0.013(3) 0.009(3) 0.007(3)
C19 0.031(3) 0.047(4) 0.023(3) 0.009(3) 0.009(2) 0.010(3)
C20 0.015(2) 0.037(3) 0.026(3) 0.009(2) 0.007(2) 0.010(2)
C21 0.018(3) 0.044(3) 0.029(3) 0.015(3) 0.008(2) 0.008(2)
C22 0.023(3) 0.049(4) 0.022(3) 0.011(3) 0.004(2) 0.003(3)
C23 0.036(3) 0.036(3) 0.026(3) 0.009(2) 0.005(2) 0.018(3)
C24 0.036(3) 0.024(3) 0.024(3) 0.012(2) 0.010(2) 0.011(2)
C25 0.021(3) 0.020(3) 0.019(2) 0.006(2) 0.010(2) 0.003(2)
C26 0.025(3) 0.018(2) 0.016(2) 0.004(2) 0.010(2) 0.000(2)
C27 0.040(3) 0.017(3) 0.025(3) 0.009(2) 0.014(2) 0.007(2)
C28 0.044(3) 0.013(2) 0.020(3) 0.001(2) 0.013(2) -0.001(2)
C29 0.030(3) 0.021(3) 0.014(2) 0.006(2) 0.008(2) -0.003(2)
C30 0.026(3) 0.025(3) 0.021(3) 0.011(2) 0.007(2) 0.006(2)
C31 0.029(3) 0.019(3) 0.017(2) 0.002(2) 0.007(2) 0.004(2)
C32 0.039(3) 0.028(3) 0.012(2) 0.005(2) 0.005(2) -0.010(2)
C33 0.029(3) 0.022(3) 0.017(3) 0.004(2) 0.000(2) -0.005(2)
C34 0.022(3) 0.021(3) 0.035(3) 0.007(2) 0.007(2) 0.003(2)
C35 0.025(3) 0.022(3) 0.041(3) 0.014(2) 0.005(2) 0.002(2)
C36 0.018(2) 0.014(2) 0.032(3) 0.007(2) 0.001(2) 0.003(2)
C37 0.035(3) 0.016(3) 0.035(3) 0.004(2) -0.001(3) -0.001(2)
C38 0.030(3) 0.016(2) 0.023(3) 0.008(2) 0.006(2) 0.000(2)
C39 0.018(2) 0.011(2) 0.026(3) 0.003(2) 0.003(2) 0.0009(19)
C40 0.026(3) 0.014(2) 0.023(3) 0.004(2) 0.002(2) 0.003(2)
C41 0.028(3) 0.022(3) 0.029(3) 0.012(2) 0.010(2) 0.006(2)
C42 0.023(3) 0.012(2) 0.021(3) 0.003(2) 0.004(2) 0.002(2)
C43 0.020(2) 0.013(2) 0.018(2) 0.0042(19) 0.004(2) 0.0024(19)
C44 0.018(2) 0.020(3) 0.016(2) 0.004(2) 0.004(2) 0.006(2)
C45 0.021(2) 0.015(2) 0.017(2) 0.0050(19) 0.006(2) 0.0071(19)
C46 0.017(2) 0.015(2) 0.019(2) 0.0046(19) 0.004(2) 0.0023(19)
C47 0.019(2) 0.016(2) 0.017(2) 0.0020(19) 0.001(2) 0.0061(19)
C48 0.021(2) 0.011(2) 0.016(2) 0.0056(19) 0.004(2) 0.0059(19)
C49 0.023(3) 0.023(3) 0.016(2) 0.007(2) 0.004(2) 0.003(2)
C50 0.023(3) 0.016(2) 0.016(2) 0.0047(19) 0.003(2) 0.005(2)
C51 0.021(3) 0.024(3) 0.019(2) 0.008(2) 0.010(2) 0.006(2)
C52 0.020(3) 0.020(3) 0.019(2) 0.008(2) 0.002(2) 0.008(2)
C53 0.026(3) 0.015(2) 0.010(2) 0.0043(19) 0.004(2) 0.005(2)
C54 0.025(3) 0.032(3) 0.028(3) 0.019(2) 0.012(2) 0.007(2)
C55 0.019(3) 0.036(3) 0.028(3) 0.018(2) 0.004(2) 0.009(2)
C56 0.024(3) 0.023(3) 0.016(2) 0.009(2) 0.006(2) 0.007(2)
C57 0.025(3) 0.019(3) 0.012(2) 0.004(2) -0.002(2) 0.002(2)
C58 0.016(2) 0.022(3) 0.015(2) 0.008(2) 0.0042(19) 0.000(2)
C59 0.020(2) 0.022(3) 0.016(2) 0.010(2) 0.004(2) -0.001(2)
C60 0.024(3) 0.029(3) 0.018(3) 0.007(2) 0.006(2) 0.002(2)
C61 0.020(3) 0.039(3) 0.024(3) 0.014(2) 0.004(2) 0.006(2)
C62 0.019(3) 0.041(3) 0.015(2) 0.011(2) 0.001(2) -0.005(2)
C63 0.033(3) 0.026(3) 0.018(3) 0.008(2) 0.007(2) -0.005(2)
C64 0.026(3) 0.025(3) 0.021(3) 0.012(2) 0.004(2) 0.002(2)
C65 0.028(3) 0.050(4) 0.016(3) 0.013(3) -0.007(2) -0.011(3)
C66 0.048(4) 0.016(3) 0.019(3) 0.003(2) -0.007(2) 0.000(2)
C67 0.066(5) 0.058(5) 0.087(6) 0.036(5) 0.041(5) 0.030(4)
C68 0.133(9) 0.189(12) 0.060(6) 0.062(7) 0.041(6) 0.122(9)
C69 0.169(12) 0.115(9) 0.059(6) -0.001(6) 0.028(7) 0.067(8)
C79 0.040(4) 0.029(3) 0.038(3) 0.006(3) 0.010(3) 0.007(3)
C80 0.067(5) 0.059(5) 0.055(5) 0.019(4) 0.017(4) 0.031(4)
C81 0.062(5) 0.049(4) 0.052(4) 0.019(3) 0.021(4) -0.003(4)
O23 0.036(2) 0.034(2) 0.041(2) 0.009(2) -0.002(2) -0.0044(18)
O25 0.061(6) 0.027(4) 0.072(7) -0.002(4) 0.039(5) 0.005(4)
O20 0.112(7) 0.069(5) 0.141(8) 0.025(5) 0.023(6) 0.036(5)
N8 0.067(5) 0.057(5) 0.043(4) 0.006(4) -0.002(4) 0.019(4)
C70 0.068(7) 0.071(7) 0.104(9) 0.036(7) 0.009(6) 0.019(6)
C71 0.107(9) 0.082(8) 0.061(7) 0.007(6) -0.026(6) 0.016(7)
C72 0.133(10) 0.047(6) 0.061(6) 0.013(5) 0.019(6) 0.004(6)
O24 0.077(3) 0.025(2) 0.038(2) 0.0075(19) -0.007(2) 0.021(2)
O21 0.055(3) 0.025(2) 0.036(2) 0.0101(18) -0.011(2) 0.0101(19)
N9 0.033(3) 0.021(2) 0.026(2) 0.0096(19) 0.005(2) 0.0104(19)
C73 0.043(4) 0.024(3) 0.031(3) 0.005(3) 0.007(3) 0.003(3)
C74 0.068(5) 0.042(4) 0.057(4) 0.016(3) 0.032(4) 0.002(3)
C75 0.066(5) 0.049(4) 0.040(4) 0.000(3) -0.014(3) 0.031(4)
O22 0.061(6) 0.025(5) 0.043(5) 0.003(4) -0.015(4) 0.005(4)
N10 0.050(7) 0.037(7) 0.036(6) 0.011(5) 0.007(6) -0.003(5)
C76 0.046(8) 0.049(9) 0.036(7) 0.011(6) 0.004(6) 0.005(7)
C77 0.066(8) 0.071(17) 0.08(2) 0.04(2) 0.013(9) 0.020(6)
C78 0.066(8) 0.071(17) 0.08(2) 0.04(2) 0.013(9) 0.020(6)
O8A 0.054(3) 0.019(2) 0.011(3) 0.0048(16) 0.014(2) 0.0025(18)
O18A 0.039(2) 0.029(2) 0.008(2) 0.008(2) 0.0062(18) 0.0061(18)

loop_
_atom_type_symbol
_atom_type_description
_atom_type_scat_dispersion_real
_atom_type_scat_dispersion_imag
_atom_type_scat_source
C C 0.0033 0.0016 'International Tables Vol C Tables 4.2.6.8 and 6.1.1.4'
H H 0.0000 0.0000 'International Tables Vol C Tables 4.2.6.8 and 6.1.1.4'
Cd Cd -0.8075 1.2024 'International Tables Vol C Tables 4.2.6.8 and 6.1.1.4'
N N 0.0061 0.0033 'International Tables Vol C Tables 4.2.6.8 and 6.1.1.4'
O O 0.0106 0.0060 'International Tables Vol C Tables 4.2.6.8 and 6.1.1.4'

loop_
_geom_angle_atom_site_label_1
_geom_angle_atom_site_label_2
_geom_angle_atom_site_label_3
_geom_angle
_geom_angle_site_symmetry_1
_geom_angle_site_symmetry_3
O1 Cd1 Cd3A 48.72(11) 2_567 .
O1 Cd1 O6 80.14(15) 2_567 1_656
O1 Cd1 O8 81.28(15) 2_567 .
O1 Cd1 O9 135.13(15) 2_567 .
O1 Cd1 O14 89.37(14) 2_567 1_556
O1 Cd1 O15 140.24(16) 2_567 1_556
O1 Cd1 O18 92.69(16) 2_567 1_455
O1 Cd1 C33 108.78(16) 2_567 .
O1 Cd1 O18A 89.3(7) 2_567 1_455
O6 Cd1 Cd3A 51.13(10) 1_656 .
O6 Cd1 C33 78.44(14) 1_656 .
O8 Cd1 O6 69.11(14) . 1_656
O8 Cd1 O14 170.60(13) . 1_556
O8 Cd1 O18 110.23(14) . 1_455
O8 Cd1 C33 27.78(14) . .
O9 Cd1 Cd3A 91.90(10) . .
O9 Cd1 O6 90.68(12) . 1_656
O9 Cd1 O8 54.72(13) . .
O9 Cd1 O14 134.66(12) . 1_556
O9 Cd1 O15 84.14(12) . 1_556
O9 Cd1 O18 94.62(14) . 1_455
O9 Cd1 C33 26.96(13) . .
O14 Cd1 Cd3A 132.29(10) 1_556 .
O14 Cd1 O6 108.46(12) 1_556 1_656
O14 Cd1 O18 70.97(13) 1_556 1_455
O14 Cd1 C33 161.62(14) 1_556 .
O15 Cd1 Cd3A 147.20(11) 1_556 .
O15 Cd1 O6 96.27(12) 1_556 1_656
O15 Cd1 O8 134.69(12) 1_556 .
O15 Cd1 O14 53.91(12) 1_556 1_556
O15 Cd1 O18 89.10(13) 1_556 1_455
O15 Cd1 C33 109.19(13) 1_556 .
O18 Cd1 O6 172.83(13) 1_455 1_656
O18 Cd1 C33 104.32(14) 1_455 .
C33 Cd1 Cd3A 65.48(12) . .
O18A Cd1 Cd3A 113.4(8) 1_455 .
O18A Cd1 O6 164.5(7) 1_455 1_656
O18A Cd1 O9 88.9(3) 1_455 .
O18A Cd1 O14 82.5(4) 1_455 1_556
O18A Cd1 O15 99.1(8) 1_455 1_556
O18A Cd1 C33 94.5(3) 1_455 .
O2 Cd2 O5 170.13(14) . 2_566
O2 Cd2 O14 83.91(14) . 2_566
O2 Cd2 O18 91.31(15) . 2_667
O2 Cd2 O26 84.41(15) . .
O5 Cd2 O14 104.08(14) 2_566 2_566
O5 Cd2 O18 96.22(15) 2_566 2_667
O10 Cd2 O2 86.39(16) . .
O10 Cd2 O5 86.42(16) . 2_566
O10 Cd2 O14 167.58(15) . 2_566
O10 Cd2 O18 96.58(16) . 2_667
O10 Cd2 O26 96.01(15) . .
O18 Cd2 O14 75.95(14) 2_667 2_566
O26 Cd2 O5 89.63(14) . 2_566
O26 Cd2 O14 90.75(13) . 2_566
O26 Cd2 O18 166.42(15) . 2_667
O2 Cd2A O5 142.4(3) . 2_566
O2 Cd2A C66 118.4(2) . 2_667
O5 Cd2A C66 96.33(19) 2_566 2_667
O10A Cd2A O2 87.5(9) . .
O10A Cd2A O5 103.1(8) . 2_566
O10A Cd2A C66 96.8(7) . 2_667
O10A Cd2A O18A 113.0(9) . 2_667
O18A Cd2A O2 94.6(5) 2_667 .
O18A Cd2A O5 113.1(7) 2_667 2_566
O18A Cd2A C66 28.4(3) 2_667 2_667
O6 Cd3 O11 99.66(17) 2_566 .
O6 Cd3 C34 93.67(14) 2_566 .
O8 Cd3 O6 74.60(13) 2_667 2_566
O8 Cd3 O11 114.97(15) 2_667 .
O8 Cd3 C34 139.10(14) 2_667 .
O10 Cd3 O6 91.20(15) . 2_566
O10 Cd3 O8 161.42(15) . 2_667
O10 Cd3 O11 54.80(15) . .
O10 Cd3 O17 87.87(15) . 2_667
O10 Cd3 C34 27.78(14) . .
O11 Cd3 C34 27.23(14) . .
O17 Cd3 O6 98.84(14) 2_667 2_566
O17 Cd3 O8 105.83(14) 2_667 2_667
O17 Cd3 O11 138.33(16) 2_667 .
O17 Cd3 C34 114.73(14) 2_667 .
O19 Cd3 O6 164.80(16) . 2_566
O19 Cd3 O8 90.22(16) . 2_667
O19 Cd3 O10 103.44(18) . .
O19 Cd3 O11 85.8(2) . .
O19 Cd3 O17 85.94(17) . 2_667
O19 Cd3 C34 97.42(18) . .
O1 Cd3A Cd1 43.66(10) 2_567 .
O1 Cd3A O6 76.33(17) 2_567 1_656
O1 Cd3A O19 152.6(2) 2_567 2_667
O6 Cd3A Cd1 50.71(10) 1_656 .
O11A Cd3A Cd1 104.3(6) 2_667 .
O11A Cd3A O1 74.4(5) 2_667 2_567
O11A Cd3A O6 81.8(9) 2_667 1_656
O11A Cd3A O19 114.3(6) 2_667 2_667
O19 Cd3A Cd1 141.14(17) 2_667 .
O19 Cd3A O6 129.4(2) 2_667 1_656
O8A Cd3A Cd1 61.0(9) . .
O8A Cd3A O1 95.6(8) . 2_567
O8A Cd3A O6 84.2(6) . 1_656
O8A Cd3A O11A 164.4(11) . 2_667
O8A Cd3A O19 80.1(9) . 2_667
Cd1 O1 Cd3A 87.62(15) 2_567 2_567
C1 O1 Cd1 131.1(4) . 2_567
C1 O1 Cd3A 141.1(4) . 2_567
C1 O2 Cd2 139.6(3) . .
C1 O2 Cd2A 133.7(4) . .
C24 O5 Cd2 142.0(4) . 2_566
C24 O5 Cd2A 132.3(4) . 2_566
Cd1 O6 Cd3A 78.16(13) 1_454 1_454
Cd3 O6 Cd1 101.30(13) 2_566 1_454
C24 O6 Cd1 135.7(3) . 1_454
C24 O6 Cd3 122.9(3) . 2_566
C24 O6 Cd3A 144.4(3) . 1_454
Cd3 O8 Cd1 104.56(16) 2_667 .
C33 O8 Cd1 91.2(3) . .
C33 O8 Cd3 127.7(4) . 2_667
C33 O9 Cd1 94.8(3) . .
Cd2 O10 Cd3 114.43(18) . .
C34 O10 Cd2 141.0(4) . .
C34 O10 Cd3 97.4(4) . .
C34 O10A Cd2A 124.7(14) . .
C34 O11 Cd3 89.0(3) . .
C34 O11A Cd3A 102.2(18) . 2_667
Cd2 O14 Cd1 99.78(13) 2_566 1_554
C57 O14 Cd1 92.2(3) . 1_554
C57 O14 Cd2 125.5(3) . 2_566
C57 O15 Cd1 93.5(3) . 1_554
C66 O17 Cd3 143.4(4) . 2_667
Cd2 O18 Cd1 99.20(14) 2_667 1_655
C66 O18 Cd1 134.5(4) . 1_655
C66 O18 Cd2 125.6(4) . 2_667
C67 O19 Cd3 161.7(5) . .
C67 O19 Cd3A 148.6(5) . 2_667
C79 O26 Cd2 116.7(4) . .
C6 N1 H1 115.6 . .
C9 N1 H1 115.6 . .
C9 N1 C6 128.8(4) . .
C16 N2 H2 118.2 . .
C16 N2 C17 123.6(5) . .
C17 N2 H2 118.2 . .
C25 N3 H3 117.3 . .
C25 N3 C26 125.4(4) . .
C26 N3 H3 117.3 . .
C39 N4 H4 115.3 . .
C42 N4 H4 115.3 . .
C42 N4 C39 129.4(4) . .
C49 N5 H5 116.5 . .
C49 N5 C50 127.0(4) . .
C50 N5 H5 116.5 . .
C58 N6 H6 117.0 . .
C58 N6 C59 125.9(4) . .
C59 N6 H6 117.0 . .
C67 N7 C68 126.1(7) . .
C67 N7 C69 118.5(8) . .
C69 N7 C68 115.3(8) . .
C79 N11 C80 121.2(6) . .
C79 N11 C81 122.0(6) . .
C81 N11 C80 116.8(6) . .
O1 C1 C2 116.6(5) . .
O2 C1 O1 125.9(5) . .
O2 C1 C2 117.4(5) . .
C1 C2 H2A 108.6 . .
C1 C2 H2B 108.6 . .
H2A C2 H2B 107.6 . .
C3 C2 C1 114.5(5) . .
C3 C2 H2A 108.6 . .
C3 C2 H2B 108.6 . .
C4 C3 C2 121.7(6) . .
C4 C3 C8 117.9(5) . .
C8 C3 C2 120.4(6) . .
C3 C4 H4A 118.5 . .
C3 C4 C5 123.0(6) . .
C5 C4 H4A 118.5 . .
C4 C5 H5A 120.5 . .
C4 C5 C6 119.0(6) . .
C6 C5 H5A 120.5 . .
C5 C6 N1 124.5(5) . .
C7 C6 N1 116.7(5) . .
C7 C6 C5 118.9(5) . .
C6 C7 H7 119.6 . .
C6 C7 C8 120.9(6) . .
C8 C7 H7 119.6 . .
C3 C8 C7 120.3(6) . .
C3 C8 H8 119.8 . .
C7 C8 H8 119.8 . .
O3 C9 N1 123.6(5) . .
O3 C9 C10 120.6(5) . .
N1 C9 C10 115.8(4) . .
C11 C10 C9 117.5(4) . .
C15 C10 C9 123.2(4) . .
C15 C10 C11 119.3(4) . .
C10 C11 H11 119.6 . .
C12 C11 C10 120.7(5) . .
C12 C11 H11 119.6 . .
C11 C12 C16 122.7(5) . .
C13 C12 C11 119.6(5) . .
C13 C12 C16 117.7(4) . .
C12 C13 H13 119.7 . .
C12 C13 C14 120.5(4) . .
C14 C13 H13 119.7 . .
C13 C14 C15 119.5(5) . .
C13 C14 C25 122.9(4) . .
C15 C14 C25 117.0(4) . .
C10 C15 C14 120.4(4) . .
C10 C15 H15 119.8 . .
C14 C15 H15 119.8 . .
O4 C16 N2 122.4(5) . .
O4 C16 C12 120.3(5) . .
N2 C16 C12 117.3(4) . .
C18 C17 N2 120.9(5) . .
C18 C17 C22 119.6(5) . .
C22 C17 N2 119.4(5) . .
C17 C18 H18 120.1 . .
C17 C18 C19 119.8(6) . .
C19 C18 H18 120.1 . .
C18 C19 H19 119.5 . .
C20 C19 C18 121.0(5) . .
C20 C19 H19 119.5 . .
C19 C20 C23 123.1(5) . .
C21 C20 C19 117.8(5) . .
C21 C20 C23 119.1(5) . .
C20 C21 H21 119.0 . .
C20 C21 C22 121.9(6) . .
C22 C21 H21 119.0 . .
C17 C22 H22 120.1 . .
C21 C22 C17 119.9(5) . .
C21 C22 H22 120.1 . .
C20 C23 H23A 109.2 . .
C20 C23 H23B 109.2 . .
H23A C23 H23B 107.9 . .
C24 C23 C20 112.2(5) . .
C24 C23 H23A 109.2 . .
C24 C23 H23B 109.2 . .
O5 C24 O6 125.7(5) . .
O5 C24 C23 116.8(5) . .
O6 C24 C23 117.5(5) . .
O7 C25 N3 123.7(5) . .
O7 C25 C14 119.6(4) . .
N3 C25 C14 116.8(4) . .
C27 C26 N3 117.4(5) . .
C31 C26 N3 123.4(4) . .
C31 C26 C27 119.2(5) . .
C26 C27 H27 120.1 . .
C28 C27 C26 119.7(5) . .
C28 C27 H27 120.1 . .
C27 C28 H28 119.0 . .
C29 C28 C27 121.9(5) . .
C29 C28 H28 119.0 . .
C28 C29 C30 117.9(5) . .
C28 C29 C32 121.7(5) . .
C30 C29 C32 120.4(5) . .
C29 C30 H30 119.5 . .
C31 C30 C29 121.1(5) . .
C31 C30 H30 119.5 . .
C26 C31 C30 120.2(5) . .
C26 C31 H31 119.9 . .
C30 C31 H31 119.9 . .
C33 C32 C29 108.5(4) . .
O8 C33 Cd1 61.1(3) . .
O8 C33 C32 120.5(5) . .
O9 C33 Cd1 58.2(2) . .
O9 C33 O8 119.2(5) . .
O9 C33 C32 120.2(4) . .
O9 C33 O8A 136.8(15) . .
C32 C33 Cd1 177.8(3) . .
O8A C33 Cd1 78.9(15) . .
O8A C33 C32 102.8(15) . .
O10 C34 Cd3 54.8(3) . .
O10 C34 C35 117.2(5) . .
O10A C34 O11A 129(2) . .
O10A C34 C35 118.4(16) . .
O11 C34 Cd3 63.8(3) . .
O11 C34 O10 117.9(5) . .
O11 C34 C35 124.7(5) . .
O11A C34 C35 110.8(15) . .
C35 C34 Cd3 171.0(4) . .
C34 C35 H35A 108.6 . .
C34 C35 H35B 108.6 . .
C34 C35 C36 114.5(4) . .
H35A C35 H35B 107.6 . .
C36 C35 H35A 108.6 . .
C36 C35 H35B 108.6 . .
C37 C36 C35 121.7(5) . .
C37 C36 C41 117.5(5) . .
C41 C36 C35 120.8(5) . .
C36 C37 H37 118.7 . .
C36 C37 C38 122.5(5) . .
C38 C37 H37 118.7 . .
C37 C38 H38 120.5 . .
C39 C38 C37 119.0(5) . .
C39 C38 H38 120.5 . .
C38 C39 N4 124.6(4) . .
C38 C39 C40 119.1(4) . .
C40 C39 N4 116.2(4) . .
C39 C40 H40 119.5 . .
C41 C40 C39 121.0(5) . .
C41 C40 H40 119.5 . .
C36 C41 H41 119.6 . .
C40 C41 C36 120.7(5) . .
C40 C41 H41 119.6 . .
O12 C42 N4 124.6(4) . .
O12 C42 C43 120.8(4) . .
N4 C42 C43 114.6(4) . .
C44 C43 C42 118.9(4) . .
C44 C43 C48 119.8(4) . .
C48 C43 C42 121.2(4) . .
C43 C44 H44 119.7 . .
C43 C44 C45 120.6(4) . .
C45 C44 H44 119.7 . .
C44 C45 C46 119.4(4) . .
C44 C45 C49 123.9(4) . .
C46 C45 C49 116.6(4) . .
C45 C46 H46 119.7 . .
C47 C46 C45 120.6(4) . .
C47 C46 H46 119.7 . .
C46 C47 C48 119.5(4) . .
C46 C47 C58 122.6(4) . .
C48 C47 C58 117.5(4) . .
C43 C48 C47 120.1(4) . .
C43 C48 H48 119.9 . .
C47 C48 H48 119.9 . .
O13 C49 N5 123.2(4) . .
O13 C49 C45 119.9(4) . .
N5 C49 C45 116.9(4) . .
C51 C50 N5 117.0(4) . .
C55 C50 N5 124.3(4) . .
C55 C50 C51 118.7(4) . .
C50 C51 H51 119.9 . .
C52 C51 C50 120.1(5) . .
C52 C51 H51 119.9 . .
C51 C52 H52 118.9 . .
C53 C52 C51 122.2(5) . .
C53 C52 H52 118.9 . .
C52 C53 C54 117.6(4) . .
C52 C53 C56 121.6(4) . .
C54 C53 C56 120.7(4) . .
C53 C54 H54 119.0 . .
C53 C54 C55 122.1(5) . .
C55 C54 H54 119.0 . .
C50 C55 H55 120.4 . .
C54 C55 C50 119.3(5) . .
C54 C55 H55 120.4 . .
C53 C56 H56A 108.7 . .
C53 C56 H56B 108.7 . .
H56A C56 H56B 107.6 . .
C57 C56 C53 114.0(4) . .
C57 C56 H56A 108.7 . .
C57 C56 H56B 108.7 . .
O14 C57 C56 119.0(4) . .
O15 C57 O14 119.8(4) . .
O15 C57 C56 121.2(4) . .
O16 C58 N6 125.2(4) . .
O16 C58 C47 119.2(4) . .
N6 C58 C47 115.5(4) . .
C60 C59 N6 122.5(4) . .
C64 C59 N6 118.1(4) . .
C64 C59 C60 119.3(5) . .
C59 C60 H60 120.0 . .
C61 C60 C59 120.0(5) . .
C61 C60 H60 120.0 . .
C60 C61 H61 119.9 . .
C60 C61 C62 120.3(5) . .
C62 C61 H61 119.9 . .
C61 C62 C65 118.4(5) . .
C63 C62 C61 119.5(5) . .
C63 C62 C65 122.1(5) . .
C62 C63 H63 120.0 . .
C62 C63 C64 120.0(5) . .
C64 C63 H63 120.0 . .
C59 C64 C63 120.8(5) . .
C59 C64 H64 119.6 . .
C63 C64 H64 119.6 . .
C62 C65 H65A 108.9 . .
C62 C65 H65B 108.9 . .
H65A C65 H65B 107.7 . .
C66 C65 C62 113.3(4) . .
C66 C65 H65A 108.9 . .
C66 C65 H65B 108.9 . .
O17 C66 Cd2A 84.0(3) . 2_667
O17 C66 O18 121.8(5) . .
O17 C66 C65 119.1(4) . .
O17 C66 O18A 140.7(7) . .
O18 C66 C65 119.0(5) . .
C65 C66 Cd2A 154.6(4) . 2_667
O18A C66 Cd2A 56.8(5) . 2_667
O18A C66 C65 99.3(7) . .
O19 C67 H67 119.9 . .
N7 C67 O19 120.3(8) . .
N7 C67 H67 119.9 . .
N7 C68 H68A 109.5 . .
N7 C68 H68B 109.5 . .
N7 C68 H68C 109.5 . .
H68A C68 H68B 109.5 . .
H68A C68 H68C 109.5 . .
H68B C68 H68C 109.5 . .
N7 C69 H69A 109.5 . .
N7 C69 H69B 109.5 . .
N7 C69 H69C 109.5 . .
H69A C69 H69B 109.5 . .
H69A C69 H69C 109.5 . .
H69B C69 H69C 109.5 . .
O26 C79 N11 123.7(6) . .
O26 C79 H79 118.2 . .
N11 C79 H79 118.2 . .
N11 C80 H80A 109.5 . .
N11 C80 H80B 109.5 . .
N11 C80 H80C 109.5 . .
H80A C80 H80B 109.5 . .
H80A C80 H80C 109.5 . .
H80B C80 H80C 109.5 . .
N11 C81 H81A 109.5 . .
N11 C81 H81B 109.5 . .
N11 C81 H81C 109.5 . .
H81A C81 H81B 109.5 . .
H81A C81 H81C 109.5 . .
H81B C81 H81C 109.5 . .
H23C O23 H23D 109.5 . .
C70 N8 C71 121.9(9) . .
C70 N8 C72 119.0(9) . .
C72 N8 C71 119.0(8) . .
O20 C70 N8 124.6(11) . .
O20 C70 H70 117.7 . .
N8 C70 H70 117.7 . .
N8 C71 H71A 109.5 . .
N8 C71 H71B 109.5 . .
N8 C71 H71C 109.5 . .
H71A C71 H71B 109.5 . .
H71A C71 H71C 109.5 . .
H71B C71 H71C 109.5 . .
N8 C72 H72A 109.5 . .
N8 C72 H72B 109.5 . .
N8 C72 H72C 109.5 . .
H72A C72 H72B 109.5 . .
H72A C72 H72C 109.5 . .
H72B C72 H72C 109.5 . .
H24A O24 H24B 109.5 . .
C73 N9 C74 120.8(5) . .
C73 N9 C75 120.8(5) . .
C74 N9 C75 118.0(5) . .
O21 C73 N9 124.0(6) . .
O21 C73 H73 118.0 . .
N9 C73 H73 118.0 . .
N9 C74 H74A 109.5 . .
N9 C74 H74B 109.5 . .
N9 C74 H74C 109.5 . .
H74A C74 H74B 109.5 . .
H74A C74 H74C 109.5 . .
H74B C74 H74C 109.5 . .
N9 C75 H75A 109.5 . .
N9 C75 H75B 109.5 . .
N9 C75 H75C 109.5 . .
H75A C75 H75B 109.5 . .
H75A C75 H75C 109.5 . .
H75B C75 H75C 109.5 . .
C76 N10 C77 123.7(15) . .
C76 N10 C78 120.7(15) . .
C77 N10 C78 115.2(15) . .
O22 C76 N10 128.0(13) . .
O22 C76 H76 116.0 . .
N10 C76 H76 116.0 . .
N10 C77 H77A 109.5 . .
N10 C77 H77B 109.5 . .
N10 C77 H77C 109.5 . .
H77A C77 H77B 109.5 . .
H77A C77 H77C 109.5 . .
H77B C77 H77C 109.5 . .
N10 C78 H78A 109.5 . .
N10 C78 H78B 109.5 . .
N10 C78 H78C 109.5 . .
H78A C78 H78B 109.5 . .
H78A C78 H78C 109.5 . .
H78B C78 H78C 109.5 . .
C33 O8A Cd3A 143(2) . .
Cd2A O18A Cd1 103.9(5) 2_667 1_655
C66 O18A Cd1 154.7(16) . 1_655
C66 O18A Cd2A 94.8(7) . 2_667

loop_
_geom_bond_atom_site_label_1
_geom_bond_atom_site_label_2
_geom_bond_distance
_geom_bond_site_symmetry_2
Cd1 Cd3A 3.165(3) .
Cd1 O1 2.187(4) 2_567
Cd1 O6 2.503(4) 1_656
Cd1 O8 2.408(4) .
Cd1 O9 2.347(3) .
Cd1 O14 2.413(4) 1_556
Cd1 O15 2.395(4) 1_556
Cd1 O18 2.463(5) 1_455
Cd1 C33 2.751(5) .
Cd1 O18A 2.315(15) 1_455
Cd2 O2 2.232(4) .
Cd2 O5 2.255(4) 2_566
Cd2 O10 2.209(4) .
Cd2 O14 2.316(4) 2_566
Cd2 O18 2.284(4) 2_667
Cd2 O26 2.252(4) .
Cd2A O2 2.266(5) .
Cd2A O5 2.456(6) 2_566
Cd2A O10A 2.181(17) .
Cd2A C66 2.624(6) 2_667
Cd2A O18A 2.202(10) 2_667
Cd3 O6 2.305(4) 2_566
Cd3 O8 2.294(5) 2_667
Cd3 O10 2.255(5) .
Cd3 O11 2.456(5) .
Cd3 O17 2.291(4) 2_667
Cd3 O19 2.246(5) .
Cd3 C34 2.737(5) .
Cd3A O1 2.381(5) 2_567
Cd3A O6 2.518(5) 1_656
Cd3A O11A 2.24(3) 2_667
Cd3A O19 2.471(6) 2_667
Cd3A O8A 2.05(2) .
O1 Cd1 2.187(4) 2_567
O1 Cd3A 2.381(5) 2_567
O1 C1 1.255(6) .
O2 C1 1.223(6) .
O3 C9 1.232(6) .
O4 C16 1.219(6) .
O5 Cd2 2.255(4) 2_566
O5 Cd2A 2.456(6) 2_566
O5 C24 1.258(6) .
O6 Cd1 2.503(4) 1_454
O6 Cd3 2.305(4) 2_566
O6 Cd3A 2.518(5) 1_454
O6 C24 1.288(6) .
O7 C25 1.233(6) .
O8 Cd3 2.294(5) 2_667
O8 C33 1.283(6) .
O9 C33 1.252(6) .
O10 C34 1.287(6) .
O10A C34 1.252(15) .
O11 C34 1.253(6) .
O11A Cd3A 2.24(3) 2_667
O11A C34 1.267(15) .
O12 C42 1.226(6) .
O13 C49 1.233(6) .
O14 Cd1 2.412(4) 1_554
O14 Cd2 2.316(4) 2_566
O14 C57 1.268(6) .
O15 Cd1 2.395(4) 1_554
O15 C57 1.251(6) .
O16 C58 1.230(6) .
O17 Cd3 2.291(4) 2_667
O17 C66 1.246(6) .
O18 Cd1 2.463(5) 1_655
O18 Cd2 2.284(4) 2_667
O18 C66 1.289(6) .
O19 Cd3A 2.471(6) 2_667
O19 C67 1.333(9) .
O26 C79 1.255(7) .
N1 H1 0.8800 .
N1 C6 1.410(6) .
N1 C9 1.352(6) .
N2 H2 0.8800 .
N2 C16 1.336(7) .
N2 C17 1.430(7) .
N3 H3 0.8800 .
N3 C25 1.356(6) .
N3 C26 1.413(6) .
N4 H4 0.8800 .
N4 C39 1.422(6) .
N4 C42 1.345(6) .
N5 H5 0.8800 .
N5 C49 1.356(6) .
N5 C50 1.418(6) .
N6 H6 0.8800 .
N6 C58 1.348(6) .
N6 C59 1.415(6) .
N7 C67 1.333(9) .
N7 C68 1.495(10) .
N7 C69 1.461(11) .
N11 C79 1.319(8) .
N11 C80 1.468(8) .
N11 C81 1.454(8) .
C1 C2 1.526(8) .
C2 H2A 0.9900 .
C2 H2B 0.9900 .
C2 C3 1.511(7) .
C3 C4 1.373(9) .
C3 C8 1.381(9) .
C4 H4A 0.9500 .
C4 C5 1.387(8) .
C5 H5A 0.9500 .
C5 C6 1.394(7) .
C6 C7 1.381(8) .
C7 H7 0.9500 .
C7 C8 1.407(7) .
C8 H8 0.9500 .
C9 C10 1.507(7) .
C10 C11 1.392(7) .
C10 C15 1.392(7) .
C11 H11 0.9500 .
C11 C12 1.389(7) .
C12 C13 1.386(7) .
C12 C16 1.500(7) .
C13 H13 0.9500 .
C13 C14 1.390(7) .
C14 C15 1.397(7) .
C14 C25 1.498(7) .
C15 H15 0.9500 .
C17 C18 1.376(8) .
C17 C22 1.378(8) .
C18 H18 0.9500 .
C18 C19 1.397(8) .
C19 H19 0.9500 .
C19 C20 1.383(8) .
C20 C21 1.376(7) .
C20 C23 1.527(8) .
C21 H21 0.9500 .
C21 C22 1.378(8) .
C22 H22 0.9500 .
C23 H23A 0.9900 .
C23 H23B 0.9900 .
C23 C24 1.505(7) .
C26 C27 1.393(7) .
C26 C31 1.387(7) .
C27 H27 0.9500 .
C27 C28 1.386(7) .
C28 H28 0.9500 .
C28 C29 1.379(8) .
C29 C30 1.393(7) .
C29 C32 1.526(7) .
C30 H30 0.9500 .
C30 C31 1.389(7) .
C31 H31 0.9500 .
C32 C33 1.522(7) .
C33 O8A 1.335(10) .
C34 C35 1.497(7) .
C35 H35A 0.9900 .
C35 H35B 0.9900 .
C35 C36 1.503(7) .
C36 C37 1.385(8) .
C36 C41 1.394(7) .
C37 H37 0.9500 .
C37 C38 1.393(7) .
C38 H38 0.9500 .
C38 C39 1.388(7) .
C39 C40 1.390(7) .
C40 H40 0.9500 .
C40 C41 1.384(7) .
C41 H41 0.9500 .
C42 C43 1.514(6) .
C43 C44 1.388(7) .
C43 C48 1.389(6) .
C44 H44 0.9500 .
C44 C45 1.390(7) .
C45 C46 1.396(7) .
C45 C49 1.500(7) .
C46 H46 0.9500 .
C46 C47 1.385(7) .
C47 C48 1.405(6) .
C47 C58 1.504(6) .
C48 H48 0.9500 .
C50 C51 1.393(7) .
C50 C55 1.393(7) .
C51 H51 0.9500 .
C51 C52 1.379(7) .
C52 H52 0.9500 .
C52 C53 1.366(7) .
C53 C54 1.381(7) .
C53 C56 1.523(6) .
C54 H54 0.9500 .
C54 C55 1.392(7) .
C55 H55 0.9500 .
C56 H56A 0.9900 .
C56 H56B 0.9900 .
C56 C57 1.498(7) .
C59 C60 1.393(7) .
C59 C64 1.383(7) .
C60 H60 0.9500 .
C60 C61 1.390(7) .
C61 H61 0.9500 .
C61 C62 1.402(8) .
C62 C63 1.377(8) .
C62 C65 1.517(7) .
C63 H63 0.9500 .
C63 C64 1.398(7) .
C64 H64 0.9500 .
C65 H65A 0.9900 .
C65 H65B 0.9900 .
C65 C66 1.515(6) .
C66 Cd2A 2.624(6) 2_667
C66 O18A 1.254(10) .
C67 H67 0.9500 .
C68 H68A 0.9800 .
C68 H68B 0.9800 .
C68 H68C 0.9800 .
C69 H69A 0.9800 .
C69 H69B 0.9800 .
C69 H69C 0.9800 .
C79 H79 0.9500 .
C80 H80A 0.9800 .
C80 H80B 0.9800 .
C80 H80C 0.9800 .
C81 H81A 0.9800 .
C81 H81B 0.9800 .
C81 H81C 0.9800 .
O23 H23C 0.8696 .
O23 H23D 0.8702 .
O20 C70 1.231(13) .
N8 C70 1.346(12) .
N8 C71 1.456(11) .
N8 C72 1.428(11) .
C70 H70 0.9500 .
C71 H71A 0.9800 .
C71 H71B 0.9800 .
C71 H71C 0.9800 .
C72 H72A 0.9800 .
C72 H72B 0.9800 .
C72 H72C 0.9800 .
O24 H24A 0.8705 .
O24 H24B 0.8689 .
O21 C73 1.231(7) .
N9 C73 1.320(7) .
N9 C74 1.428(8) .
N9 C75 1.460(7) .
C73 H73 0.9500 .
C74 H74A 0.9800 .
C74 H74B 0.9800 .
C74 H74C 0.9800 .
C75 H75A 0.9800 .
C75 H75B 0.9800 .
C75 H75C 0.9800 .
O22 C76 1.174(15) .
N10 C76 1.336(16) .
N10 C77 1.44(3) .
N10 C78 1.48(2) .
C76 H76 0.9500 .
C77 H77A 0.9800 .
C77 H77B 0.9800 .
C77 H77C 0.9800 .
C78 H78A 0.9800 .
C78 H78B 0.9800 .
C78 H78C 0.9800 .
O18A Cd1 2.315(14) 1_655
O18A Cd2A 2.202(10) 2_667

loop_
_geom_hbond_atom_site_label_D
_geom_hbond_atom_site_label_H
_geom_hbond_atom_site_label_A
_geom_hbond_distance_DH
_geom_hbond_distance_HA
_geom_hbond_distance_DA
_geom_hbond_angle_DHA
_geom_hbond_site_symmetry_A
N3 H3 O24 0.88 2.00 2.846(6) 162.0 .
N5 H5 O4 0.88 2.01 2.859(5) 161.6 .
N6 H6 O21 0.88 2.01 2.831(6) 154.6 .
C5 H5A O3 0.95 2.28 2.884(7) 120.5 .
O23 H23C O15 0.87 1.97 2.836(5) 175.9 2_676
O23 H23D O13 0.87 2.01 2.822(5) 155.3 1_455
O24 H24A O9 0.87 2.06 2.877(5) 156.6 2_677
O24 H24B O23 0.87 1.88 2.713(6) 160.1 .

loop_
_geom_torsion_atom_site_label_1
_geom_torsion_atom_site_label_2
_geom_torsion_atom_site_label_3
_geom_torsion_atom_site_label_4
_geom_torsion
_geom_torsion_site_symmetry_1
_geom_torsion_site_symmetry_4
Cd1 O1 C1 O2 -10.7(10) 2_567 .
Cd1 O1 C1 C2 167.5(5) 2_567 .
Cd1 O6 C24 O5 -170.3(4) 1_454 .
Cd1 O6 C24 C23 9.9(7) 1_454 .
Cd1 O8 C33 O9 -2.2(5) . .
Cd1 O8 C33 C32 178.2(4) . .
Cd1 O9 C33 O8 2.3(5) . .
Cd1 O9 C33 C32 -178.2(4) . .
Cd1 O9 C33 O8A 7.7(13) . .
Cd1 O14 C57 O15 -7.7(5) 1_554 .
Cd1 O14 C57 C56 172.4(4) 1_554 .
Cd1 O15 C57 O14 7.7(5) 1_554 .
Cd1 O15 C57 C56 -172.3(4) 1_554 .
Cd1 O18 C66 O17 -177.4(4) 1_655 .
Cd1 O18 C66 C65 -2.5(8) 1_655 .
Cd1 C33 O8A Cd3A -45(2) . .
Cd2 O2 C1 O1 5.4(11) . .
Cd2 O2 C1 C2 -172.7(5) . .
Cd2 O5 C24 O6 -43.7(9) 2_566 .
Cd2 O5 C24 C23 136.1(5) 2_566 .
Cd2 O10 C34 Cd3 -145.5(7) . .
Cd2 O10 C34 O11 -155.3(5) . .
Cd2 O10 C34 C35 29.7(9) . .
Cd2 O14 C57 O15 -111.3(5) 2_566 .
Cd2 O14 C57 C56 68.7(5) 2_566 .
Cd2 O18 C66 O17 14.7(7) 2_667 .
Cd2 O18 C66 C65 -170.3(4) 2_667 .
Cd2 O26 C79 N11 166.1(4) . .
Cd2A O2 C1 O1 -20.3(10) . .
Cd2A O2 C1 C2 161.5(5) . .
Cd2A O5 C24 O6 -23.0(8) 2_566 .
Cd2A O5 C24 C23 156.8(4) 2_566 .
Cd2A O10A C34 O11A -90(3) . .
Cd2A O10A C34 C35 74(2) . .
Cd2A C66 O18A Cd1 -138(5) 2_667 1_655
Cd3 O6 C24 O5 5.6(7) 2_566 .
Cd3 O6 C24 C23 -174.3(3) 2_566 .
Cd3 O8 C33 Cd1 -109.5(3) 2_667 .
Cd3 O8 C33 O9 -111.7(5) 2_667 .
Cd3 O8 C33 C32 68.7(6) 2_667 .
Cd3 O10 C34 O11 -9.8(6) . .
Cd3 O10 C34 C35 175.2(4) . .
Cd3 O11 C34 O10 8.9(5) . .
Cd3 O11 C34 C35 -176.5(5) . .
Cd3 O17 C66 O18 -48.7(9) 2_667 .
Cd3 O17 C66 C65 136.4(5) 2_667 .
Cd3 O19 C67 N7 12(2) . .
Cd3A O1 C1 O2 163.2(5) 2_567 .
Cd3A O1 C1 C2 -18.6(11) 2_567 .
Cd3A O6 C24 O5 31.9(9) 1_454 .
Cd3A O6 C24 C23 -147.9(4) 1_454 .
Cd3A O11A C34 O10A -22(3) 2_667 .
Cd3A O11A C34 C35 173.0(7) 2_667 .
Cd3A O19 C67 N7 78.9(12) 2_667 .
O1 C1 C2 C3 172.5(6) . .
O2 C1 C2 C3 -9.2(9) . .
O3 C9 C10 C11 16.9(7) . .
O3 C9 C10 C15 -160.1(5) . .
O9 C33 O8A Cd3A -51(2) . .
O10 C34 C35 C36 -172.3(5) . .
O10A C34 C35 C36 155.7(12) . .
O11 C34 C35 C36 13.1(8) . .
O11A C34 C35 C36 -37.8(17) . .
O12 C42 C43 C44 23.1(7) . .
O12 C42 C43 C48 -152.8(5) . .
O17 C66 O18A Cd1 -141(2) . 1_655
O17 C66 O18A Cd2A -4(3) . 2_667
N1 C6 C7 C8 179.5(5) . .
N1 C9 C10 C11 -163.5(5) . .
N1 C9 C10 C15 19.5(7) . .
N2 C17 C18 C19 176.5(5) . .
N2 C17 C22 C21 -177.4(5) . .
N3 C26 C27 C28 179.9(4) . .
N3 C26 C31 C30 -179.7(4) . .
N4 C39 C40 C41 178.7(4) . .
N4 C42 C43 C44 -157.2(4) . .
N4 C42 C43 C48 27.0(7) . .
N5 C50 C51 C52 -177.6(4) . .
N5 C50 C55 C54 177.2(5) . .
N6 C59 C60 C61 -179.2(4) . .
N6 C59 C64 C63 178.5(4) . .
C1 C2 C3 C4 82.8(8) . .
C1 C2 C3 C8 -97.5(7) . .
C2 C3 C4 C5 -179.5(5) . .
C2 C3 C8 C7 179.9(5) . .
C3 C4 C5 C6 -0.6(8) . .
C4 C3 C8 C7 -0.5(8) . .
C4 C5 C6 N1 -179.2(5) . .
C4 C5 C6 C7 0.1(8) . .
C5 C6 C7 C8 0.2(8) . .
C6 N1 C9 O3 -0.6(9) . .
C6 N1 C9 C10 179.8(5) . .
C6 C7 C8 C3 0.0(8) . .
C8 C3 C4 C5 0.8(8) . .
C9 N1 C6 C5 -1.5(8) . .
C9 N1 C6 C7 179.2(5) . .
C9 C10 C11 C12 -177.3(5) . .
C9 C10 C15 C14 178.0(5) . .
C10 C11 C12 C13 -0.8(8) . .
C10 C11 C12 C16 176.9(5) . .
C11 C10 C15 C14 1.1(7) . .
C11 C12 C13 C14 0.9(7) . .
C11 C12 C16 O4 -159.7(5) . .
C11 C12 C16 N2 19.7(8) . .
C12 C13 C14 C15 0.0(7) . .
C12 C13 C14 C25 171.1(4) . .
C13 C12 C16 O4 18.1(7) . .
C13 C12 C16 N2 -162.6(5) . .
C13 C14 C15 C10 -1.0(7) . .
C13 C14 C25 O7 -133.7(5) . .
C13 C14 C25 N3 45.8(6) . .
C15 C10 C11 C12 -0.2(8) . .
C15 C14 C25 O7 37.7(6) . .
C15 C14 C25 N3 -142.8(4) . .
C16 N2 C17 C18 135.2(6) . .
C16 N2 C17 C22 -47.6(8) . .
C16 C12 C13 C14 -176.9(4) . .
C17 N2 C16 O4 -13.9(9) . .
C17 N2 C16 C12 166.7(5) . .
C17 C18 C19 C20 1.7(9) . .
C18 C17 C22 C21 -0.1(8) . .
C18 C19 C20 C21 -1.8(8) . .
C18 C19 C20 C23 179.8(5) . .
C19 C20 C21 C22 0.9(8) . .
C19 C20 C23 C24 -36.7(7) . .
C20 C21 C22 C17 0.0(8) . .
C20 C23 C24 O5 -75.6(6) . .
C20 C23 C24 O6 104.3(5) . .
C21 C20 C23 C24 144.9(5) . .
C22 C17 C18 C19 -0.7(8) . .
C23 C20 C21 C22 179.4(5) . .
C25 N3 C26 C27 -153.9(5) . .
C25 N3 C26 C31 26.9(7) . .
C25 C14 C15 C10 -172.7(4) . .
C26 N3 C25 O7 -0.2(7) . .
C26 N3 C25 C14 -179.6(4) . .
C26 C27 C28 C29 -0.1(8) . .
C27 C26 C31 C30 1.1(7) . .
C27 C28 C29 C30 0.8(7) . .
C27 C28 C29 C32 -177.8(5) . .
C28 C29 C30 C31 -0.5(7) . .
C28 C29 C32 C33 97.2(6) . .
C29 C30 C31 C26 -0.4(7) . .
C29 C32 C33 O8 73.7(6) . .
C29 C32 C33 O9 -105.9(5) . .
C29 C32 C33 O8A 70.0(9) . .
C30 C29 C32 C33 -81.4(6) . .
C31 C26 C27 C28 -0.9(7) . .
C32 C29 C30 C31 178.1(4) . .
C32 C33 O8A Cd3A 134(2) . .
C34 C35 C36 C37 114.7(6) . .
C34 C35 C36 C41 -62.8(7) . .
C35 C36 C37 C38 -179.9(5) . .
C35 C36 C41 C40 177.9(5) . .
C36 C37 C38 C39 3.1(8) . .
C37 C36 C41 C40 0.3(8) . .
C37 C38 C39 N4 179.5(5) . .
C37 C38 C39 C40 -1.9(8) . .
C38 C39 C40 C41 0.1(8) . .
C39 N4 C42 O12 -1.3(8) . .
C39 N4 C42 C43 178.9(4) . .
C39 C40 C41 C36 0.8(8) . .
C41 C36 C37 C38 -2.3(8) . .
C42 N4 C39 C38 4.5(8) . .
C42 N4 C39 C40 -174.1(5) . .
C42 C43 C44 C45 -175.9(4) . .
C42 C43 C48 C47 175.6(4) . .
C43 C44 C45 C46 0.9(7) . .
C43 C44 C45 C49 176.5(4) . .
C44 C43 C48 C47 -0.3(7) . .
C44 C45 C46 C47 -1.7(7) . .
C44 C45 C49 O13 -147.8(5) . .
C44 C45 C49 N5 31.9(7) . .
C45 C46 C47 C48 1.5(7) . .
C45 C46 C47 C58 173.9(4) . .
C46 C45 C49 O13 27.9(7) . .
C46 C45 C49 N5 -152.4(4) . .
C46 C47 C48 C43 -0.5(7) . .
C46 C47 C58 O16 -142.2(5) . .
C46 C47 C58 N6 38.0(7) . .
C48 C43 C44 C45 0.1(7) . .
C48 C47 C58 O16 30.3(7) . .
C48 C47 C58 N6 -149.4(4) . .
C49 N5 C50 C51 -171.3(5) . .
C49 N5 C50 C55 11.8(8) . .
C49 C45 C46 C47 -177.6(4) . .
C50 N5 C49 O13 3.2(8) . .
C50 N5 C49 C45 -176.5(4) . .
C50 C51 C52 C53 -0.8(7) . .
C51 C50 C55 C54 0.4(8) . .
C51 C52 C53 C54 2.2(7) . .
C51 C52 C53 C56 -179.3(4) . .
C52 C53 C54 C55 -2.3(8) . .
C52 C53 C56 C57 -119.8(5) . .
C53 C54 C55 C50 1.0(8) . .
C53 C56 C57 O14 39.5(6) . .
C53 C56 C57 O15 -140.4(5) . .
C54 C53 C56 C57 58.7(6) . .
C55 C50 C51 C52 -0.6(7) . .
C56 C53 C54 C55 179.2(5) . .
C58 N6 C59 C60 31.7(7) . .
C58 N6 C59 C64 -149.4(5) . .
C58 C47 C48 C43 -173.3(4) . .
C59 N6 C58 O16 0.3(8) . .
C59 N6 C58 C47 -179.9(4) . .
C59 C60 C61 C62 0.5(7) . .
C60 C59 C64 C63 -2.5(7) . .
C60 C61 C62 C63 -2.3(8) . .
C60 C61 C62 C65 176.0(5) . .
C61 C62 C63 C64 1.6(7) . .
C61 C62 C65 C66 -88.4(6) . .
C62 C63 C64 C59 0.8(7) . .
C62 C65 C66 Cd2A 124.2(8) . 2_667
C62 C65 C66 O17 -28.9(8) . .
C62 C65 C66 O18 156.0(5) . .
C62 C65 C66 O18A 142.0(16) . .
C63 C62 C65 C66 89.8(6) . .
C64 C59 C60 C61 1.9(7) . .
C65 C62 C63 C64 -176.6(4) . .
C65 C66 O18A Cd1 51(4) . 1_655
C65 C66 O18A Cd2A -171.0(8) . 2_667
C68 N7 C67 O19 -2.2(13) . .
C69 N7 C67 O19 -178.9(8) . .
C80 N11 C79 O26 -177.8(6) . .
C81 N11 C79 O26 -0.9(9) . .
C71 N8 C70 O20 5.6(17) . .
C72 N8 C70 O20 -177.7(11) . .
C74 N9 C73 O21 -2.7(9) . .
C75 N9 C73 O21 -174.9(5) . .
C77 N10 C76 O22 -174(5) . .
C78 N10 C76 O22 -1(5) . .
